data_7154232
loop_
_publ_author_name
'Singh, Dileep Kumar'
'Nath, Mahendra'

_publ_section_title
;
 Ambient temperature synthesis of \b,\b'-fused nickel(ii)
 pyrrolo[1,2-a]pyrazinoporphyrins via a DBSA-catalyzed Pictet-Spengler
 approach.
;
_journal_issue 6
_journal_name_full 'Organic &amp; biomolecular chemistry'
_journal_page_first 1836
_journal_page_last 1845
_journal_paper_doi 10.1039/c4ob02370f
_journal_volume 13
_journal_year 2015
_chemical_formula_sum 'C56 H36 Cl6 N6 Ni S'
_chemical_formula_weight 1096.38
_chemical_name_systematic
;
 ?
;
_space_group_IT_number 2
_symmetry_cell_setting triclinic
_symmetry_space_group_name_Hall '-P 1'
_symmetry_space_group_name_H-M 'P -1'
_atom_sites_solution_hydrogens geom
_atom_sites_solution_primary direct
_atom_sites_solution_secondary difmap
_audit_creation_method SHELXL-97
_audit_update_record
;
2014-01-09 deposited with the CCDC.
2014-11-27 downloaded from the CCDC.
;
_cell_angle_alpha 79.909(6)
_cell_angle_beta 70.047(7)
_cell_angle_gamma 81.089(6)
_cell_formula_units_Z 2
_cell_length_a 12.0020(9)
_cell_length_b 14.6553(10)
_cell_length_c 15.1609(13)
_cell_measurement_reflns_used 7539
_cell_measurement_temperature 298(2)
_cell_measurement_theta_max 29.7437
_cell_measurement_theta_min 3.0037
_cell_volume 2454.8(3)
_computing_cell_refinement 'CrysAlisPro, Oxford Diffraction Ltd.'
_computing_data_collection 'CrysAlisPro, Oxford Diffraction Ltd.'
_computing_data_reduction 'CrysAlisPro, Oxford Diffraction Ltd.'
_computing_molecular_graphics ORTEP
_computing_publication_material 'WINGX V1.80.01'
_computing_structure_refinement 'SHELXL-97 (Sheldrick, 1997)'
_computing_structure_solution SIR-92
_diffrn_ambient_temperature 298(2)
_diffrn_detector_area_resol_mean 15.9853
_diffrn_measured_fraction_theta_full 0.998
_diffrn_measured_fraction_theta_max 0.998
_diffrn_measurement_device_type 'Sapphire-3 CCD detector'
_diffrn_measurement_method 'OMEGA SCAN'
_diffrn_radiation_monochromator graphite
_diffrn_radiation_source 'fine-focus sealed tube'
_diffrn_radiation_type MoK\a
_diffrn_radiation_wavelength 0.71073
_diffrn_reflns_av_R_equivalents 0.0321
_diffrn_reflns_av_sigmaI/netI 0.0345
_diffrn_reflns_limit_h_max 14
_diffrn_reflns_limit_h_min -14
_diffrn_reflns_limit_k_max 18
_diffrn_reflns_limit_k_min -18
_diffrn_reflns_limit_l_max 18
_diffrn_reflns_limit_l_min -18
_diffrn_reflns_number 34800
_diffrn_reflns_theta_full 26.37
_diffrn_reflns_theta_max 26.37
_diffrn_reflns_theta_min 3.01
_exptl_absorpt_coefficient_mu 0.811
_exptl_absorpt_correction_T_max 0.8546
_exptl_absorpt_correction_T_min 0.7929
_exptl_absorpt_correction_type empirical
_exptl_absorpt_process_details 'CrysAlisPro 1.171.34.40 (2006)'
_exptl_crystal_colour black
_exptl_crystal_density_diffrn 1.483
_exptl_crystal_density_method 'not measured'
_exptl_crystal_description ORTHORHOMBIC
_exptl_crystal_F_000 1120
_exptl_crystal_size_max 0.30
_exptl_crystal_size_mid 0.25
_exptl_crystal_size_min 0.20
_refine_diff_density_max 1.779
_refine_diff_density_min -1.117
_refine_diff_density_rms 0.112
_refine_ls_extinction_method none
_refine_ls_goodness_of_fit_ref 1.021
_refine_ls_hydrogen_treatment mixed
_refine_ls_matrix_type full
_refine_ls_number_parameters 631
_refine_ls_number_reflns 10014
_refine_ls_number_restraints 0
_refine_ls_restrained_S_all 1.021
_refine_ls_R_factor_all 0.0964
_refine_ls_R_factor_gt 0.0844
_refine_ls_shift/su_max 0.003
_refine_ls_shift/su_mean 0.000
_refine_ls_structure_factor_coef Fsqd
_refine_ls_weighting_details 'calc w=1/[\s^2^(Fo^2^)+(0.1616P)^2^+4.4066P] where P=(Fo^2^+2Fc^2^)/3'
_refine_ls_weighting_scheme calc
_refine_ls_wR_factor_gt 0.2479
_refine_ls_wR_factor_ref 0.2611
_reflns_number_gt 8306
_reflns_number_total 10014
_reflns_threshold_expression >2sigma(I)
_cod_data_source_file c4ob02370f2.cif
_cod_data_source_block shelxl
_cod_depositor_comments
;
The following automatic conversions were performed:

'_exptl_absorpt_correction_type' value 'EMPIRICAL' changed to
'empirical' according to
/usr/data/users/saulius/crontab/automatic-downloads/rss-feeds/RSC/lib/dictionaries/cif_core.dic
dictionary named 'cif_core.dic' version 2.4.2 from 2011-04-26.

Automatic conversion script
Id: cif_fix_values 2935 2014-11-11 08:27:57Z andrius 

 Adding full bibliography for 7154232--7154233.cif.
;
_cod_database_code 7154232

loop_
_symmetry_equiv_pos_as_xyz
'x, y, z'
'-x, -y, -z'

loop_
_atom_site_label
_atom_site_type_symbol
_atom_site_fract_x
_atom_site_fract_y
_atom_site_fract_z
_atom_site_U_iso_or_equiv
_atom_site_adp_type
_atom_site_occupancy
_atom_site_symmetry_multiplicity
_atom_site_calc_flag
_atom_site_refinement_flags
Ni1 Ni 0.35152(4) 0.16453(3) 0.13155(3) 0.03187(19) Uani 1 1 d .
S1 S 0.70446(18) 0.04867(14) 0.51870(14) 0.0853(5) Uani 1 1 d .
Cl2 Cl 0.8457(4) 0.2780(3) 0.1460(2) 0.1613(13) Uani 1 1 d .
Cl1 Cl 0.7891(3) 0.34579(19) 0.3207(2) 0.1213(8) Uani 1 1 d .
N2 N 0.2595(3) 0.1307(2) 0.0629(2) 0.0342(7) Uani 1 1 d .
N3 N 0.4122(3) 0.0365(2) 0.1517(3) 0.0363(7) Uani 1 1 d .
N1 N 0.3113(3) 0.2941(2) 0.0948(2) 0.0354(7) Uani 1 1 d .
N4 N 0.4279(3) 0.1967(2) 0.2142(2) 0.0363(7) Uani 1 1 d .
N6 N 0.4358(3) 0.3196(3) 0.4029(3) 0.0440(8) Uani 1 1 d .
Cl4 Cl 0.8828(5) 0.4251(3) 0.4911(3) 0.1964(18) Uani 1 1 d .
N5 N 0.5788(4) 0.1469(3) 0.3913(3) 0.0500(9) Uani 1 1 d .
Cl3 Cl 0.9964(4) 0.2189(4) 0.2538(4) 0.237(3) Uani 1 1 d .
C3 C 0.4500(4) 0.2676(3) 0.3303(3) 0.0396(9) Uani 1 1 d .
Cl5 Cl 1.0052(7) 0.3048(4) 0.5919(5) 0.289(4) Uani 1 1 d .
C14 C 0.2304(4) 0.0426(3) 0.0638(3) 0.0361(8) Uani 1 1 d .
C15 C 0.2908(4) -0.0398(3) 0.0913(3) 0.0366(8) Uani 1 1 d .
C10 C 0.2124(4) 0.2832(3) -0.0200(3) 0.0391(9) Uani 1 1 d .
C16 C 0.3857(4) -0.0398(3) 0.1241(3) 0.0377(9) Uani 1 1 d .
C8 C 0.2870(4) 0.4275(3) -0.0045(3) 0.0429(10) Uani 1 1 d .
H8 H 0.2697 0.4672 -0.0541 0.051 Uiso 1 1 calc R
C19 C 0.5081(4) 0.0034(3) 0.1840(3) 0.0402(9) Uani 1 1 d .
C20 C 0.5510(4) 0.0507(3) 0.2346(3) 0.0418(9) Uani 1 1 d .
C9 C 0.2697(4) 0.3314(3) 0.0198(3) 0.0377(9) Uani 1 1 d .
C13 C 0.1454(4) 0.0482(3) 0.0152(4) 0.0452(10) Uani 1 1 d .
H13 H 0.1088 -0.0009 0.0094 0.054 Uiso 1 1 calc R
C40 C 0.1556(4) -0.1657(3) 0.1369(4) 0.0487(11) Uani 1 1 d .
H40 H 0.1035 -0.1327 0.1845 0.058 Uiso 1 1 calc R
C39 C 0.2611(4) -0.1300(3) 0.0781(3) 0.0396(9) Uani 1 1 d .
C37 C 0.1638(5) 0.3580(4) -0.2561(4) 0.0556(12) Uani 1 1 d .
H37 H 0.1935 0.3407 -0.3167 0.067 Uiso 1 1 calc R
C45 C 0.5733(4) 0.2001(4) 0.4547(3) 0.0494(11) Uani 1 1 d .
Cl6 Cl 1.0990(4) 0.3476(6) 0.3852(5) 0.346(5) Uani 1 1 d .
C1 C 0.5008(4) 0.1379(3) 0.2578(3) 0.0387(9) Uani 1 1 d .
C33 C 0.1636(4) 0.3337(3) -0.0952(3) 0.0388(9) Uani 1 1 d .
C4 C 0.4078(4) 0.2817(3) 0.2501(3) 0.0367(8) Uani 1 1 d .
C27 C 0.4066(5) 0.4557(3) 0.2193(3) 0.0465(11) Uani 1 1 d .
C44 C 0.3363(5) -0.1806(3) 0.0085(4) 0.0527(12) Uani 1 1 d .
H44 H 0.4059 -0.1569 -0.0325 0.063 Uiso 1 1 calc R
C21 C 0.6553(4) 0.0029(3) 0.2642(3) 0.0458(10) Uani 1 1 d .
C2 C 0.5145(4) 0.1825(3) 0.3313(3) 0.0414(9) Uani 1 1 d .
C54 C 0.3642(5) 0.3981(4) 0.4313(3) 0.0526(11) Uani 1 1 d .
H54 H 0.3122 0.4332 0.4018 0.063 Uiso 1 1 calc R
C22 C 0.6437(5) -0.0725(4) 0.3322(5) 0.0656(15) Uani 1 1 d .
H22 H 0.5695 -0.0943 0.3631 0.079 Uiso 1 1 calc R
C38 C 0.2062(4) 0.3091(3) -0.1856(3) 0.0467(10) Uani 1 1 d .
H38 H 0.2642 0.2589 -0.1992 0.056 Uiso 1 1 calc R
C11 C 0.1994(4) 0.1891(3) 0.0077(3) 0.0370(9) Uani 1 1 d .
C5 C 0.3808(4) 0.3654(3) 0.1994(3) 0.0386(9) Uani 1 1 d .
C7 C 0.3327(5) 0.4505(3) 0.0565(3) 0.0457(10) Uani 1 1 d .
H7 H 0.3526 0.5092 0.0572 0.055 Uiso 1 1 calc R
C18 C 0.5460(5) -0.0910(3) 0.1682(4) 0.0519(12) Uani 1 1 d .
H18 H 0.6127 -0.1266 0.1785 0.062 Uiso 1 1 calc R
C34 C 0.0740(5) 0.4070(3) -0.0763(4) 0.0502(11) Uani 1 1 d .
H34 H 0.0416 0.4231 -0.0153 0.060 Uiso 1 1 calc R
C51 C 0.4989(4) 0.2857(4) 0.4668(3) 0.0506(11) Uani 1 1 d .
C6 C 0.3455(4) 0.3684(3) 0.1208(3) 0.0385(9) Uani 1 1 d .
C32 C 0.3227(6) 0.5323(3) 0.2310(4) 0.0605(14) Uani 1 1 d .
H32 H 0.2463 0.5284 0.2306 0.073 Uiso 1 1 calc R
C43 C 0.3098(6) -0.2672(4) -0.0015(5) 0.0642(14) Uani 1 1 d .
H43 H 0.3628 -0.3022 -0.0469 0.077 Uiso 1 1 calc R
C41 C 0.1282(5) -0.2502(4) 0.1248(4) 0.0599(14) Uani 1 1 d .
H41 H 0.0570 -0.2730 0.1636 0.072 Uiso 1 1 calc R
C28 C 0.5198(5) 0.4619(4) 0.2225(3) 0.0529(12) Uani 1 1 d .
H28 H 0.5768 0.4106 0.2145 0.064 Uiso 1 1 calc R
C26 C 0.7656(5) 0.0334(4) 0.2190(4) 0.0562(12) Uani 1 1 d .
H26 H 0.7746 0.0842 0.1718 0.067 Uiso 1 1 calc R
C35 C 0.0325(6) 0.4564(3) -0.1476(4) 0.0613(14) Uani 1 1 d .
H35 H -0.0263 0.5062 -0.1348 0.074 Uiso 1 1 calc R
C12 C 0.1287(4) 0.1377(3) -0.0203(3) 0.0445(10) Uani 1 1 d .
H12 H 0.0797 0.1619 -0.0566 0.053 Uiso 1 1 calc R
C53 C 0.3819(6) 0.4161(4) 0.5105(4) 0.0630(14) Uani 1 1 d .
H53 H 0.3447 0.4660 0.5439 0.076 Uiso 1 1 calc R
C42 C 0.2042(6) -0.2997(3) 0.0568(5) 0.0655(16) Uani 1 1 d .
H42 H 0.1848 -0.3564 0.0496 0.079 Uiso 1 1 calc R
C24 C 0.8505(6) -0.0858(5) 0.3124(5) 0.0759(18) Uani 1 1 d .
H24 H 0.9161 -0.1150 0.3294 0.091 Uiso 1 1 calc R
C36 C 0.0787(6) 0.4314(4) -0.2372(4) 0.0614(14) Uani 1 1 d .
H36 H 0.0516 0.4649 -0.2853 0.074 Uiso 1 1 calc R
C17 C 0.4678(5) -0.1194(3) 0.1354(4) 0.0505(11) Uani 1 1 d .
H17 H 0.4672 -0.1791 0.1226 0.061 Uiso 1 1 calc R
C23 C 0.7440(6) -0.1173(4) 0.3558(5) 0.0749(18) Uani 1 1 d .
H23 H 0.7361 -0.1692 0.4017 0.090 Uiso 1 1 calc R
C30 C 0.4658(8) 0.6215(4) 0.2466(4) 0.080(2) Uani 1 1 d .
H30 H 0.4860 0.6775 0.2547 0.096 Uiso 1 1 calc R
C25 C 0.8636(5) -0.0107(5) 0.2432(5) 0.0728(17) Uani 1 1 d .
H25 H 0.9382 0.0106 0.2126 0.087 Uiso 1 1 calc R
C46 C 0.6468(5) 0.1629(4) 0.5158(4) 0.0608(14) Uani 1 1 d .
C31 C 0.3544(7) 0.6166(4) 0.2436(4) 0.0763(19) Uani 1 1 d .
H31 H 0.2992 0.6691 0.2499 0.092 Uiso 1 1 calc R
C29 C 0.5468(6) 0.5460(4) 0.2379(4) 0.0693(17) Uani 1 1 d .
H29 H 0.6213 0.5498 0.2423 0.083 Uiso 1 1 calc R
C48 C 0.7549(7) 0.1480(7) 0.6195(5) 0.093(2) Uani 1 1 d .
H48 H 0.7853 0.1679 0.6609 0.111 Uiso 1 1 calc R
C52 C 0.4650(6) 0.3471(5) 0.5329(4) 0.0678(16) Uani 1 1 d .
H52 H 0.4929 0.3430 0.5837 0.081 Uiso 1 1 calc R
C47 C 0.6841(7) 0.2051(5) 0.5732(5) 0.0815(19) Uani 1 1 d .
H47 H 0.6631 0.2679 0.5803 0.098 Uiso 1 1 calc R
C49 C 0.7755(7) 0.0592(7) 0.5982(5) 0.095(3) Uani 1 1 d .
C50 C 0.8466(9) -0.0213(8) 0.6352(6) 0.138(4) Uani 1 1 d .
H50A H 0.8463 -0.0753 0.6075 0.207 Uiso 1 1 calc R
H50B H 0.8123 -0.0336 0.7027 0.207 Uiso 1 1 calc R
H50C H 0.9271 -0.0070 0.6192 0.207 Uiso 1 1 calc R
C55 C 0.8533(8) 0.2520(7) 0.2603(6) 0.099(2) Uani 1 1 d .
H55 H 0.8071 0.1992 0.2924 0.119 Uiso 1 1 calc R
C56 C 0.9839(11) 0.3237(8) 0.4819(10) 0.139(4) Uani 1 1 d .
H56 H 0.9465 0.2718 0.4747 0.167 Uiso 1 1 calc R

loop_
_atom_site_aniso_label
_atom_site_aniso_U_11
_atom_site_aniso_U_22
_atom_site_aniso_U_33
_atom_site_aniso_U_23
_atom_site_aniso_U_13
_atom_site_aniso_U_12
Ni1 0.0360(3) 0.0250(3) 0.0374(3) -0.00543(19) -0.0170(2) 0.00202(19)
S1 0.0924(12) 0.0916(12) 0.0809(11) -0.0191(9) -0.0490(10) 0.0218(10)
Cl2 0.237(4) 0.164(3) 0.0995(18) -0.0026(18) -0.076(2) -0.035(3)
Cl1 0.1238(18) 0.1099(17) 0.1156(18) -0.0244(14) -0.0095(14) -0.0256(14)
N2 0.0393(18) 0.0261(15) 0.0399(18) -0.0042(13) -0.0180(14) 0.0006(13)
N3 0.0400(18) 0.0299(16) 0.0439(19) -0.0061(14) -0.0213(15) 0.0018(13)
N1 0.0423(18) 0.0268(15) 0.0403(18) -0.0060(13) -0.0183(15) 0.0000(13)
N4 0.0424(18) 0.0309(16) 0.0392(18) -0.0056(13) -0.0198(15) 0.0022(14)
N6 0.050(2) 0.051(2) 0.0348(18) -0.0115(16) -0.0153(16) -0.0051(17)
Cl4 0.233(5) 0.176(3) 0.176(4) -0.021(3) -0.087(3) 0.035(3)
N5 0.055(2) 0.055(2) 0.048(2) -0.0069(18) -0.0290(19) -0.0002(18)
Cl3 0.155(3) 0.307(6) 0.298(6) -0.128(5) -0.144(4) 0.090(4)
C3 0.045(2) 0.039(2) 0.038(2) -0.0078(17) -0.0162(18) -0.0027(17)
Cl5 0.419(9) 0.206(4) 0.367(8) 0.086(5) -0.331(8) -0.074(5)
C14 0.041(2) 0.0278(18) 0.042(2) -0.0049(16) -0.0179(18) -0.0009(16)
C15 0.040(2) 0.0279(18) 0.041(2) -0.0025(15) -0.0128(17) -0.0041(16)
C10 0.046(2) 0.0313(19) 0.044(2) -0.0069(17) -0.0209(19) 0.0025(17)
C16 0.044(2) 0.0276(18) 0.043(2) -0.0029(16) -0.0183(18) 0.0018(16)
C8 0.060(3) 0.0305(19) 0.041(2) 0.0019(16) -0.022(2) -0.0054(18)
C19 0.040(2) 0.033(2) 0.049(2) -0.0041(17) -0.0198(19) 0.0036(16)
C20 0.042(2) 0.038(2) 0.046(2) -0.0031(18) -0.0208(19) 0.0039(17)
C9 0.045(2) 0.0321(19) 0.037(2) -0.0070(16) -0.0161(18) 0.0024(16)
C13 0.050(2) 0.033(2) 0.062(3) -0.0087(19) -0.030(2) -0.0028(18)
C40 0.042(2) 0.040(2) 0.062(3) -0.003(2) -0.015(2) -0.0032(19)
C39 0.044(2) 0.0271(18) 0.050(2) -0.0004(17) -0.0219(19) -0.0023(16)
C37 0.072(3) 0.061(3) 0.040(2) 0.001(2) -0.025(2) -0.019(3)
C45 0.048(3) 0.063(3) 0.040(2) -0.004(2) -0.019(2) -0.004(2)
Cl6 0.126(3) 0.617(14) 0.335(8) -0.284(9) 0.026(4) -0.134(5)
C1 0.041(2) 0.038(2) 0.040(2) -0.0045(17) -0.0174(18) -0.0003(17)
C33 0.050(2) 0.0283(18) 0.044(2) -0.0024(16) -0.0233(19) -0.0037(17)
C4 0.038(2) 0.037(2) 0.036(2) -0.0103(16) -0.0129(17) -0.0008(16)
C27 0.071(3) 0.034(2) 0.040(2) -0.0068(17) -0.024(2) -0.006(2)
C44 0.054(3) 0.040(2) 0.061(3) -0.012(2) -0.012(2) -0.007(2)
C21 0.048(2) 0.041(2) 0.055(3) -0.012(2) -0.028(2) 0.0081(19)
C2 0.046(2) 0.042(2) 0.040(2) -0.0050(17) -0.0206(19) -0.0017(18)
C54 0.059(3) 0.054(3) 0.043(2) -0.012(2) -0.016(2) 0.006(2)
C22 0.057(3) 0.062(3) 0.079(4) 0.008(3) -0.034(3) -0.003(3)
C38 0.048(2) 0.045(2) 0.050(3) -0.009(2) -0.020(2) -0.0001(19)
C11 0.041(2) 0.0293(19) 0.043(2) -0.0058(16) -0.0194(18) 0.0040(16)
C5 0.047(2) 0.0309(19) 0.041(2) -0.0094(16) -0.0161(18) -0.0017(17)
C7 0.070(3) 0.0266(19) 0.047(2) -0.0037(17) -0.027(2) -0.0053(19)
C18 0.053(3) 0.038(2) 0.074(3) -0.011(2) -0.037(3) 0.011(2)
C34 0.065(3) 0.037(2) 0.053(3) -0.0103(19) -0.028(2) 0.010(2)
C51 0.049(3) 0.067(3) 0.037(2) -0.009(2) -0.016(2) -0.006(2)
C6 0.050(2) 0.0274(18) 0.042(2) -0.0073(16) -0.0200(19) 0.0000(16)
C32 0.095(4) 0.040(2) 0.060(3) -0.016(2) -0.045(3) 0.009(3)
C43 0.075(4) 0.044(3) 0.081(4) -0.026(3) -0.028(3) -0.002(3)
C41 0.052(3) 0.047(3) 0.084(4) 0.007(3) -0.030(3) -0.015(2)
C28 0.068(3) 0.053(3) 0.043(2) -0.007(2) -0.018(2) -0.022(2)
C26 0.049(3) 0.060(3) 0.059(3) -0.010(2) -0.021(2) 0.003(2)
C35 0.083(4) 0.037(2) 0.075(4) -0.001(2) -0.049(3) 0.007(2)
C12 0.051(2) 0.033(2) 0.061(3) -0.0045(19) -0.035(2) 0.0000(18)
C53 0.077(4) 0.067(3) 0.046(3) -0.023(2) -0.020(3) 0.004(3)
C42 0.079(4) 0.030(2) 0.104(5) -0.009(3) -0.050(4) -0.009(2)
C24 0.059(4) 0.088(4) 0.086(4) -0.019(4) -0.041(3) 0.028(3)
C36 0.089(4) 0.045(3) 0.065(3) 0.016(2) -0.049(3) -0.018(3)
C17 0.057(3) 0.033(2) 0.068(3) -0.011(2) -0.031(2) 0.007(2)
C23 0.081(4) 0.065(4) 0.082(4) 0.010(3) -0.048(4) 0.012(3)
C30 0.154(7) 0.050(3) 0.056(3) -0.003(3) -0.051(4) -0.035(4)
C25 0.041(3) 0.096(5) 0.080(4) -0.015(4) -0.023(3) 0.007(3)
C46 0.060(3) 0.078(4) 0.049(3) -0.007(3) -0.029(2) 0.003(3)
C31 0.135(6) 0.039(3) 0.070(4) -0.013(2) -0.056(4) 0.007(3)
C29 0.099(5) 0.071(4) 0.048(3) -0.009(3) -0.022(3) -0.041(4)
C48 0.094(5) 0.127(7) 0.077(5) -0.035(5) -0.054(4) 0.015(5)
C52 0.079(4) 0.088(4) 0.048(3) -0.026(3) -0.031(3) 0.003(3)
C47 0.094(5) 0.096(5) 0.073(4) -0.025(4) -0.051(4) 0.009(4)
C49 0.075(4) 0.143(7) 0.062(4) -0.008(4) -0.035(3) 0.023(5)
C50 0.122(7) 0.194(11) 0.081(5) 0.003(6) -0.049(5) 0.048(7)
C55 0.097(6) 0.117(7) 0.083(5) -0.022(5) -0.025(4) -0.007(5)
C56 0.133(9) 0.126(8) 0.184(12) 0.003(8) -0.090(9) -0.030(7)

loop_
_atom_type_symbol
_atom_type_description
_atom_type_scat_dispersion_real
_atom_type_scat_dispersion_imag
_atom_type_scat_source
C C 0.0033 0.0016 'International Tables Vol C Tables 4.2.6.8 and 6.1.1.4'
H H 0.0000 0.0000 'International Tables Vol C Tables 4.2.6.8 and 6.1.1.4'
N N 0.0061 0.0033 'International Tables Vol C Tables 4.2.6.8 and 6.1.1.4'
S S 0.1246 0.1234 'International Tables Vol C Tables 4.2.6.8 and 6.1.1.4'
Cl Cl 0.1484 0.1585 'International Tables Vol C Tables 4.2.6.8 and 6.1.1.4'
Ni Ni 0.3393 1.1124 'International Tables Vol C Tables 4.2.6.8 and 6.1.1.4'

loop_
_geom_angle_atom_site_label_1
_geom_angle_atom_site_label_2
_geom_angle_atom_site_label_3
_geom_angle
N3 Ni1 N1 171.42(15)
N3 Ni1 N2 89.77(14)
N1 Ni1 N2 90.48(14)
N3 Ni1 N4 90.42(14)
N1 Ni1 N4 90.35(14)
N2 Ni1 N4 173.16(15)
C46 S1 C49 92.4(4)
C14 N2 C11 104.4(3)
C14 N2 Ni1 127.3(3)
C11 N2 Ni1 128.1(3)
C16 N3 C19 104.6(3)
C16 N3 Ni1 128.7(3)
C19 N3 Ni1 126.0(3)
C6 N1 C9 105.5(3)
C6 N1 Ni1 126.4(3)
C9 N1 Ni1 126.4(3)
C1 N4 C4 106.6(3)
C1 N4 Ni1 127.1(3)
C4 N4 Ni1 125.9(3)
C54 N6 C3 133.0(4)
C54 N6 C51 108.8(4)
C3 N6 C51 118.1(4)
C45 N5 C2 115.6(4)
C2 C3 N6 117.9(4)
C2 C3 C4 107.9(4)
N6 C3 C4 134.2(4)
C15 C14 N2 124.6(4)
C15 C14 C13 124.0(4)
N2 C14 C13 110.3(3)
C14 C15 C16 121.3(4)
C14 C15 C39 119.7(4)
C16 C15 C39 118.8(4)
C9 C10 C11 122.1(4)
C9 C10 C33 119.2(4)
C11 C10 C33 118.7(4)
N3 C16 C15 124.4(4)
N3 C16 C17 110.8(4)
C15 C16 C17 124.7(4)
C7 C8 C9 107.9(4)
C7 C8 H8 126.1
C9 C8 H8 126.1
C20 C19 N3 125.1(4)
C20 C19 C18 124.3(4)
N3 C19 C18 110.1(4)
C1 C20 C19 121.8(4)
C1 C20 C21 121.0(4)
C19 C20 C21 117.2(4)
C10 C9 N1 124.6(4)
C10 C9 C8 125.7(4)
N1 C9 C8 109.6(4)
C12 C13 C14 106.9(4)
C12 C13 H13 126.5
C14 C13 H13 126.5
C41 C40 C39 120.2(5)
C41 C40 H40 119.9
C39 C40 H40 119.9
C44 C39 C40 118.4(4)
C44 C39 C15 121.4(4)
C40 C39 C15 120.2(4)
C36 C37 C38 120.2(5)
C36 C37 H37 119.9
C38 C37 H37 119.9
N5 C45 C51 123.4(4)
N5 C45 C46 115.1(5)
C51 C45 C46 121.5(5)
C20 C1 N4 124.6(4)
C20 C1 C2 126.2(4)
N4 C1 C2 109.3(4)
C38 C33 C34 118.2(4)
C38 C33 C10 121.0(4)
C34 C33 C10 120.8(4)
C5 C4 N4 122.2(4)
C5 C4 C3 127.8(4)
N4 C4 C3 108.1(3)
C32 C27 C28 119.8(5)
C32 C27 C5 121.6(5)
C28 C27 C5 118.5(4)
C39 C44 C43 121.1(5)
C39 C44 H44 119.4
C43 C44 H44 119.4
C22 C21 C26 119.1(5)
C22 C21 C20 121.5(5)
C26 C21 C20 119.3(4)
C3 C2 N5 125.9(4)
C3 C2 C1 106.7(4)
N5 C2 C1 127.4(4)
C53 C54 N6 108.3(5)
C53 C54 H54 125.9
N6 C54 H54 125.9
C21 C22 C23 119.9(6)
C21 C22 H22 120.0
C23 C22 H22 120.0
C37 C38 C33 120.9(4)
C37 C38 H38 119.5
C33 C38 H38 119.5
C10 C11 N2 124.1(4)
C10 C11 C12 125.4(4)
N2 C11 C12 110.4(3)
C4 C5 C6 121.6(4)
C4 C5 C27 120.4(4)
C6 C5 C27 117.4(4)
C8 C7 C6 107.6(4)
C8 C7 H7 126.2
C6 C7 H7 126.2
C17 C18 C19 107.5(4)
C17 C18 H18 126.2
C19 C18 H18 126.2
C35 C34 C33 120.6(5)
C35 C34 H34 119.7
C33 C34 H34 119.7
C52 C51 N6 106.2(5)
C52 C51 C45 135.1(5)
N6 C51 C45 118.5(4)
N1 C6 C5 125.5(4)
N1 C6 C7 109.3(4)
C5 C6 C7 125.1(4)
C27 C32 C31 119.1(6)
C27 C32 H32 120.5
C31 C32 H32 120.5
C42 C43 C44 119.0(5)
C42 C43 H43 120.5
C44 C43 H43 120.5
C42 C41 C40 120.5(5)
C42 C41 H41 119.7
C40 C41 H41 119.7
C27 C28 C29 119.4(6)
C27 C28 H28 120.3
C29 C28 H28 120.3
C21 C26 C25 120.6(5)
C21 C26 H26 119.7
C25 C26 H26 119.7
C36 C35 C34 119.7(5)
C36 C35 H35 120.2
C34 C35 H35 120.2
C13 C12 C11 107.8(4)
C13 C12 H12 126.1
C11 C12 H12 126.1
C54 C53 C52 108.3(5)
C54 C53 H53 125.8
C52 C53 H53 125.8
C41 C42 C43 120.7(5)
C41 C42 H42 119.6
C43 C42 H42 119.6
C23 C24 C25 120.4(5)
C23 C24 H24 119.8
C25 C24 H24 119.8
C37 C36 C35 120.4(5)
C37 C36 H36 119.8
C35 C36 H36 119.8
C18 C17 C16 106.6(4)
C18 C17 H17 126.7
C16 C17 H17 126.7
C24 C23 C22 120.3(6)
C24 C23 H23 119.8
C22 C23 H23 119.8
C29 C30 C31 120.7(5)
C29 C30 H30 119.7
C31 C30 H30 119.7
C24 C25 C26 119.7(6)
C24 C25 H25 120.2
C26 C25 H25 120.2
C47 C46 C45 131.4(6)
C47 C46 S1 109.3(4)
C45 C46 S1 119.3(4)
C30 C31 C32 120.3(6)
C30 C31 H31 119.8
C32 C31 H31 119.8
C30 C29 C28 120.6(6)
C30 C29 H29 119.7
C28 C29 H29 119.7
C49 C48 C47 112.7(6)
C49 C48 H48 123.7
C47 C48 H48 123.7
C51 C52 C53 108.4(5)
C51 C52 H52 125.8
C53 C52 H52 125.8
C46 C47 C48 115.2(7)
C46 C47 H47 122.4
C48 C47 H47 122.4
C48 C49 C50 127.7(8)
C48 C49 S1 110.4(5)
C50 C49 S1 121.9(8)
C49 C50 H50A 109.5
C49 C50 H50B 109.5
H50A C50 H50B 109.5
C49 C50 H50C 109.5
H50A C50 H50C 109.5
H50B C50 H50C 109.5
Cl3 C55 Cl1 114.4(6)
Cl3 C55 Cl2 108.6(5)
Cl1 C55 Cl2 109.3(5)
Cl3 C55 H55 108.1
Cl1 C55 H55 108.1
Cl2 C55 H55 108.1
Cl6 C56 Cl5 119.0(7)
Cl6 C56 Cl4 106.0(7)
Cl5 C56 Cl4 101.9(8)
Cl6 C56 H56 109.8
Cl5 C56 H56 109.8
Cl4 C56 H56 109.8

loop_
_geom_bond_atom_site_label_1
_geom_bond_atom_site_label_2
_geom_bond_distance
Ni1 N3 1.916(3)
Ni1 N1 1.917(3)
Ni1 N2 1.919(3)
Ni1 N4 1.937(3)
S1 C46 1.709(6)
S1 C49 1.734(8)
Cl2 C55 1.739(9)
Cl1 C55 1.719(9)
N2 C14 1.385(5)
N2 C11 1.387(5)
N3 C16 1.375(5)
N3 C19 1.388(5)
N1 C6 1.383(5)
N1 C9 1.387(5)
N4 C1 1.381(5)
N4 C4 1.401(5)
N6 C54 1.365(6)
N6 C3 1.395(5)
N6 C51 1.406(6)
Cl4 C56 1.760(12)
N5 C45 1.318(6)
N5 C2 1.372(6)
Cl3 C55 1.684(10)
C3 C2 1.362(6)
C3 C4 1.442(6)
Cl5 C56 1.740(13)
C14 C15 1.385(5)
C14 C13 1.435(6)
C15 C16 1.390(6)
C15 C39 1.483(5)
C10 C9 1.385(6)
C10 C11 1.386(6)
C10 C33 1.489(6)
C16 C17 1.431(6)
C8 C7 1.335(6)
C8 C9 1.420(6)
C8 H8 0.9300
C19 C20 1.379(6)
C19 C18 1.423(6)
C20 C1 1.376(6)
C20 C21 1.503(6)
C13 C12 1.339(6)
C13 H13 0.9300
C40 C41 1.387(7)
C40 C39 1.394(6)
C40 H40 0.9300
C39 C44 1.376(7)
C37 C36 1.361(8)
C37 C38 1.380(7)
C37 H37 0.9300
C45 C51 1.424(7)
C45 C46 1.471(7)
Cl6 C56 1.663(14)
C1 C2 1.454(6)
C33 C38 1.382(6)
C33 C34 1.390(6)
C4 C5 1.385(6)
C27 C32 1.381(7)
C27 C28 1.393(7)
C27 C5 1.505(6)
C44 C43 1.400(7)
C44 H44 0.9300
C21 C22 1.362(7)
C21 C26 1.371(7)
C54 C53 1.364(7)
C54 H54 0.9300
C22 C23 1.404(8)
C22 H22 0.9300
C38 H38 0.9300
C11 C12 1.422(6)
C5 C6 1.386(6)
C7 C6 1.433(6)
C7 H7 0.9300
C18 C17 1.346(7)
C18 H18 0.9300
C34 C35 1.386(7)
C34 H34 0.9300
C51 C52 1.380(7)
C32 C31 1.408(8)
C32 H32 0.9300
C43 C42 1.375(9)
C43 H43 0.9300
C41 C42 1.356(9)
C41 H41 0.9300
C28 C29 1.398(7)
C28 H28 0.9300
C26 C25 1.382(7)
C26 H26 0.9300
C35 C36 1.372(8)
C35 H35 0.9300
C12 H12 0.9300
C53 C52 1.390(8)
C53 H53 0.9300
C42 H42 0.9300
C24 C23 1.335(10)
C24 C25 1.369(10)
C24 H24 0.9300
C36 H36 0.9300
C17 H17 0.9300
C23 H23 0.9300
C30 C29 1.348(10)
C30 C31 1.367(11)
C30 H30 0.9300
C25 H25 0.9300
C46 C47 1.371(8)
C31 H31 0.9300
C29 H29 0.9300
C48 C49 1.360(12)
C48 C47 1.378(9)
C48 H48 0.9300
C52 H52 0.9300
C47 H47 0.9300
C49 C50 1.490(11)
C50 H50A 0.9600
C50 H50B 0.9600
C50 H50C 0.9600
C55 H55 0.9800
C56 H56 0.9800

loop_
_geom_torsion_atom_site_label_1
_geom_torsion_atom_site_label_2
_geom_torsion_atom_site_label_3
_geom_torsion_atom_site_label_4
_geom_torsion
N3 Ni1 N2 C14 17.3(4)
N1 Ni1 N2 C14 -171.3(4)
N4 Ni1 N2 C14 -74.3(12)
N3 Ni1 N2 C11 -168.4(4)
N1 Ni1 N2 C11 3.1(4)
N4 Ni1 N2 C11 100.1(11)
N1 Ni1 N3 C16 -93.4(10)
N2 Ni1 N3 C16 -1.7(4)
N4 Ni1 N3 C16 171.5(4)
N1 Ni1 N3 C19 75.1(10)
N2 Ni1 N3 C19 166.8(4)
N4 Ni1 N3 C19 -20.0(4)
N3 Ni1 N1 C6 -90.0(10)
N2 Ni1 N1 C6 178.4(4)
N4 Ni1 N1 C6 5.2(4)
N3 Ni1 N1 C9 72.5(10)
N2 Ni1 N1 C9 -19.1(4)
N4 Ni1 N1 C9 167.6(4)
N3 Ni1 N4 C1 3.5(4)
N1 Ni1 N4 C1 -167.9(4)
N2 Ni1 N4 C1 95.1(11)
N3 Ni1 N4 C4 -168.2(4)
N1 Ni1 N4 C4 20.3(4)
N2 Ni1 N4 C4 -76.7(12)
C54 N6 C3 C2 -168.3(5)
C51 N6 C3 C2 6.5(6)
C54 N6 C3 C4 9.7(9)
C51 N6 C3 C4 -175.4(5)
C11 N2 C14 C15 164.2(4)
Ni1 N2 C14 C15 -20.4(6)
C11 N2 C14 C13 -4.4(5)
Ni1 N2 C14 C13 171.0(3)
N2 C14 C15 C16 2.3(7)
C13 C14 C15 C16 169.4(4)
N2 C14 C15 C39 -172.4(4)
C13 C14 C15 C39 -5.3(7)
C19 N3 C16 C15 176.6(4)
Ni1 N3 C16 C15 -13.0(6)
C19 N3 C16 C17 -2.4(5)
Ni1 N3 C16 C17 168.0(3)
C14 C15 C16 N3 14.6(7)
C39 C15 C16 N3 -170.7(4)
C14 C15 C16 C17 -166.5(5)
C39 C15 C16 C17 8.2(7)
C16 N3 C19 C20 -167.4(4)
Ni1 N3 C19 C20 21.9(6)
C16 N3 C19 C18 5.1(5)
Ni1 N3 C19 C18 -165.6(3)
N3 C19 C20 C1 -0.2(7)
C18 C19 C20 C1 -171.7(5)
N3 C19 C20 C21 179.5(4)
C18 C19 C20 C21 8.0(7)
C11 C10 C9 N1 -5.0(7)
C33 C10 C9 N1 175.2(4)
C11 C10 C9 C8 179.8(4)
C33 C10 C9 C8 0.1(7)
C6 N1 C9 C10 -171.3(4)
Ni1 N1 C9 C10 23.3(6)
C6 N1 C9 C8 4.5(5)
Ni1 N1 C9 C8 -160.9(3)
C7 C8 C9 C10 172.8(4)
C7 C8 C9 N1 -3.0(5)
C15 C14 C13 C12 -164.8(4)
N2 C14 C13 C12 3.9(5)
C41 C40 C39 C44 -0.1(7)
C41 C40 C39 C15 -179.7(4)
C14 C15 C39 C44 106.6(5)
C16 C15 C39 C44 -68.2(6)
C14 C15 C39 C40 -73.8(6)
C16 C15 C39 C40 111.3(5)
C2 N5 C45 C51 4.9(7)
C2 N5 C45 C46 -177.4(4)
C19 C20 C1 N4 -18.2(7)
C21 C20 C1 N4 162.1(4)
C19 C20 C1 C2 161.3(4)
C21 C20 C1 C2 -18.4(7)
C4 N4 C1 C20 -173.0(4)
Ni1 N4 C1 C20 14.0(6)
C4 N4 C1 C2 7.4(5)
Ni1 N4 C1 C2 -165.6(3)
C9 C10 C33 C38 117.3(5)
C11 C10 C33 C38 -62.4(6)
C9 C10 C33 C34 -62.6(6)
C11 C10 C33 C34 117.7(5)
C1 N4 C4 C5 153.9(4)
Ni1 N4 C4 C5 -33.0(6)
C1 N4 C4 C3 -11.5(5)
Ni1 N4 C4 C3 161.6(3)
C2 C3 C4 C5 -152.7(4)
N6 C3 C4 C5 29.1(8)
C2 C3 C4 N4 11.6(5)
N6 C3 C4 N4 -166.6(5)
C40 C39 C44 C43 -1.8(8)
C15 C39 C44 C43 177.7(5)
C1 C20 C21 C22 109.2(6)
C19 C20 C21 C22 -70.5(7)
C1 C20 C21 C26 -73.4(6)
C19 C20 C21 C26 106.9(5)
N6 C3 C2 N5 -7.9(7)
C4 C3 C2 N5 173.6(4)
N6 C3 C2 C1 171.7(4)
C4 C3 C2 C1 -6.8(5)
C45 N5 C2 C3 2.1(7)
C45 N5 C2 C1 -177.5(5)
C20 C1 C2 C3 -179.9(4)
N4 C1 C2 C3 -0.3(5)
C20 C1 C2 N5 -0.3(8)
N4 C1 C2 N5 179.3(4)
C3 N6 C54 C53 176.5(5)
C51 N6 C54 C53 1.2(6)
C26 C21 C22 C23 0.5(9)
C20 C21 C22 C23 177.9(6)
C36 C37 C38 C33 -0.2(8)
C34 C33 C38 C37 2.1(7)
C10 C33 C38 C37 -177.7(4)
C9 C10 C11 N2 -12.5(7)
C33 C10 C11 N2 167.2(4)
C9 C10 C11 C12 171.2(4)
C33 C10 C11 C12 -9.1(7)
C14 N2 C11 C10 -173.4(4)
Ni1 N2 C11 C10 11.3(6)
C14 N2 C11 C12 3.4(5)
Ni1 N2 C11 C12 -172.0(3)
N4 C4 C5 C6 15.0(7)
C3 C4 C5 C6 177.3(4)
N4 C4 C5 C27 -155.8(4)
C3 C4 C5 C27 6.5(7)
C32 C27 C5 C4 -132.3(5)
C28 C27 C5 C4 50.0(6)
C32 C27 C5 C6 56.5(6)
C28 C27 C5 C6 -121.2(5)
C9 C8 C7 C6 0.2(5)
C20 C19 C18 C17 166.5(5)
N3 C19 C18 C17 -6.0(6)
C38 C33 C34 C35 -2.7(7)
C10 C33 C34 C35 177.1(5)
C54 N6 C51 C52 -1.2(6)
C3 N6 C51 C52 -177.3(5)
C54 N6 C51 C45 175.7(5)
C3 N6 C51 C45 -0.4(7)
N5 C45 C51 C52 170.1(6)
C46 C45 C51 C52 -7.5(10)
N5 C45 C51 N6 -5.7(8)
C46 C45 C51 N6 176.7(5)
C9 N1 C6 C5 172.7(4)
Ni1 N1 C6 C5 -21.9(6)
C9 N1 C6 C7 -4.3(5)
Ni1 N1 C6 C7 161.1(3)
C4 C5 C6 N1 13.0(7)
C27 C5 C6 N1 -175.9(4)
C4 C5 C6 C7 -170.4(4)
C27 C5 C6 C7 0.7(7)
C8 C7 C6 N1 2.6(5)
C8 C7 C6 C5 -174.4(5)
C28 C27 C32 C31 1.6(8)
C5 C27 C32 C31 -176.0(5)
C39 C44 C43 C42 2.8(9)
C39 C40 C41 C42 1.1(8)
C32 C27 C28 C29 0.2(7)
C5 C27 C28 C29 178.0(4)
C22 C21 C26 C25 -1.0(8)
C20 C21 C26 C25 -178.5(5)
C33 C34 C35 C36 1.3(8)
C14 C13 C12 C11 -1.7(6)
C10 C11 C12 C13 175.7(5)
N2 C11 C12 C13 -1.1(6)
N6 C54 C53 C52 -0.7(7)
C40 C41 C42 C43 -0.2(9)
C44 C43 C42 C41 -1.8(9)
C38 C37 C36 C35 -1.3(8)
C34 C35 C36 C37 0.7(8)
C19 C18 C17 C16 4.3(6)
N3 C16 C17 C18 -1.2(6)
C15 C16 C17 C18 179.8(5)
C25 C24 C23 C22 -1.4(11)
C21 C22 C23 C24 0.7(10)
C23 C24 C25 C26 0.9(11)
C21 C26 C25 C24 0.4(10)
N5 C45 C46 C47 163.7(7)
C51 C45 C46 C47 -18.6(10)
N5 C45 C46 S1 -14.0(7)
C51 C45 C46 S1 163.7(4)
C49 S1 C46 C47 0.9(6)
C49 S1 C46 C45 179.0(5)
C29 C30 C31 C32 -0.2(10)
C27 C32 C31 C30 -1.7(9)
C31 C30 C29 C28 2.1(9)
C27 C28 C29 C30 -2.2(8)
N6 C51 C52 C53 0.8(7)
C45 C51 C52 C53 -175.3(6)
C54 C53 C52 C51 -0.1(7)
C45 C46 C47 C48 -178.9(7)
S1 C46 C47 C48 -1.0(9)
C49 C48 C47 C46 0.7(11)
C47 C48 C49 C50 -179.4(9)
C47 C48 C49 S1 0.0(10)
C46 S1 C49 C48 -0.5(7)
C46 S1 C49 C50 179.0(7)
